data_8107120
loop_
_publ_author_name
'Zhu, Ling'
'Hu, Yong-Jun'
'An, Zhe'
'Zhou, Tian'

_publ_section_title
;
 Crystal structure of aqua(\m2-biphenyl-2,2&#x2032;-dicarboxylato-\k3
 O,O&#x2032;:O&#x2032;&#x2032;)-(\m2-1-cyclopropyl-6-fluoro-4-oxo-7-(1-piperazinyl)-1,4-dihydroquinoline-3-carboxylato-\k2
 O,O&#x2032;)cadmium(II) 1.5 hydrate, C62H60N6Cd2O19F2
;
_journal_issue 4
_journal_name_full 'Zeitschrift f\"ur Kristallographie - New Crystal Structures'
_journal_page_first 1123
_journal_page_last 1125
_journal_paper_doi 10.1515/ncrs-2016-0085
_journal_volume 231
_journal_year 2016
_chemical_formula_moiety 'C62 H56 Cd2 F2 N6 O16, 2(H2 O), 0.5(O2)'
_chemical_formula_sum 'C62 H60 Cd2 F2 N6 O19'
_chemical_formula_weight 1455.96
_space_group_crystal_system triclinic
_space_group_IT_number 2
_space_group_name_Hall '-P 1'
_space_group_name_H-M_alt 'P -1'
_atom_sites_solution_hydrogens geom
_atom_sites_solution_primary direct
_atom_sites_solution_secondary difmap
_cell_angle_alpha 70.103(4)
_cell_angle_beta 80.201(4)
_cell_angle_gamma 68.648(4)
_cell_formula_units_Z 1
_cell_length_a 9.749(4)
_cell_length_b 12.884(5)
_cell_length_c 13.869(5)
_cell_measurement_reflns_used 5264
_cell_measurement_temperature 100(2)
_cell_measurement_theta_max 26.909
_cell_measurement_theta_min 2.246
_cell_volume 1523.5(10)
_computing_cell_refinement 'SAINT v8.34A (Bruker, 2013)'
_computing_data_reduction 'SAINT v8.34A (Bruker, 2013)'
_computing_molecular_graphics 'Olex2 (Dolomanov et al., 2009)'
_computing_publication_material 'Olex2 (Dolomanov et al., 2009)'
_computing_structure_refinement 'XL (Sheldrick, 2008)'
_computing_structure_solution
;
Superflip (Palatinus & Chapuis, 2007;Palatinus & van der Lee, 2008;
Palatinus et al., 2012)
;
_diffrn_ambient_temperature 100(2)
_diffrn_measured_fraction_theta_full 0.992
_diffrn_measured_fraction_theta_max 0.992
_diffrn_measurement_device_type 'CCD area detector'
_diffrn_measurement_method 'phi and omega scans'
_diffrn_radiation_monochromator graphite
_diffrn_radiation_type MoK\a
_diffrn_radiation_wavelength 0.71073
_diffrn_reflns_av_R_equivalents 0.0423
_diffrn_reflns_av_unetI/netI 0.0557
_diffrn_reflns_limit_h_max 11
_diffrn_reflns_limit_h_min -11
_diffrn_reflns_limit_k_max 15
_diffrn_reflns_limit_k_min -13
_diffrn_reflns_limit_l_max 16
_diffrn_reflns_limit_l_min -16
_diffrn_reflns_number 10537
_diffrn_reflns_theta_full 25.01
_diffrn_reflns_theta_max 25.01
_diffrn_reflns_theta_min 1.56
_diffrn_source 'fine-focus sealed tube'
_exptl_absorpt_coefficient_mu 0.784
_exptl_absorpt_correction_T_max 0.8589
_exptl_absorpt_correction_T_min 0.8589
_exptl_absorpt_correction_type multi-scan
_exptl_absorpt_process_details sadabs
_exptl_crystal_colour colorless
_exptl_crystal_density_diffrn 1.587
_exptl_crystal_density_method 'not measured'
_exptl_crystal_description block
_exptl_crystal_F_000 740
_exptl_crystal_size_max 0.25
_exptl_crystal_size_mid 0.22
_exptl_crystal_size_min 0.18
_refine_diff_density_max 1.925
_refine_diff_density_min -1.432
_refine_diff_density_rms 0.187
_refine_ls_extinction_method none
_refine_ls_goodness_of_fit_ref 1.087
_refine_ls_hydrogen_treatment constr
_refine_ls_matrix_type full
_refine_ls_number_parameters 424
_refine_ls_number_reflns 5343
_refine_ls_number_restraints 1
_refine_ls_restrained_S_all 1.090
_refine_ls_R_factor_all 0.0629
_refine_ls_R_factor_gt 0.0549
_refine_ls_shift/su_max 0.001
_refine_ls_shift/su_mean 0.000
_refine_ls_structure_factor_coef Fsqd
_refine_ls_weighting_details 'calc w=1/[\s^2^(Fo^2^)+(0.1122P)^2^+1.2253P] where P=(Fo^2^+2Fc^2^)/3'
_refine_ls_weighting_scheme calc
_refine_ls_wR_factor_gt 0.1567
_refine_ls_wR_factor_ref 0.1716
_reflns_number_gt 4717
_reflns_number_total 5343
_reflns_threshold_expression >2sigma(I)
_cod_data_source_file suppl_ncrs-2016-0085_suppl.cif
_cod_data_source_block a
_cod_original_cell_volume 1523.3(10)
_cod_database_code 8107120
_olex2_refinement_description
;
1. Fixed Uiso
 At 1.2 times of:
  All C(H) groups, All C(H,H) groups, All N(H,H) groups
 At 1.5 times of:
  All O(H,H) groups
2. Rigid bond restraints
 O6, Cd1
 with sigma for 1-2 distances of 0.001 and sigma for 1-3 distances of 0.001
3. Others
 Fixed Sof: O11(0.25) O10(0.25)
4.a Riding coordinates:
 O8(H8A,H8B), O9(H9A,H9B)
4.b Ternary CH refined with riding coordinates:
 C5(H5)
4.c Secondary CH2 refined with riding coordinates:
 N27(H27A,H27B), C14(H14A,H14B), C17(H17A,H17B), C6(H6A,H6B), C15(H15A,H15B),
 C7(H7A,H7B), C16(H16A,H16B)
4.d Aromatic/amide H refined with riding coordinates:
 C22(H22), C23(H23), C27(H27), C28(H28), C29(H29), C20(H20), C21(H21),
 C13(H13), C10(H10), C26(H26), C4(H4)
;
_olex2_submission_special_instructions 'No special instructions were received'

loop_
_space_group_symop_id
_space_group_symop_operation_xyz
1 'x, y, z'
2 '-x, -y, -z'

loop_
_atom_site_label
_atom_site_type_symbol
_atom_site_fract_x
_atom_site_fract_y
_atom_site_fract_z
_atom_site_U_iso_or_equiv
_atom_site_adp_type
_atom_site_occupancy
_atom_site_calc_flag
_atom_site_disorder_assembly
_atom_site_disorder_group
_atom_site_refinement_flags_posn
_atom_site_refinement_flags_adp
Cd1 Cd 0.48154(4) 0.19229(3) 0.37160(3) 0.03951(18) Uani 1 d . . . U
O5 O 0.4389(5) 0.1598(4) 0.5388(3) 0.0556(10) Uani 1 d . . . .
F6 F 0.0762(4) 0.3646(3) -0.0651(3) 0.0552(8) Uani 1 d . . . .
O2 O 0.5225(5) 0.3570(3) 0.3508(3) 0.0574(11) Uani 1 d . . . .
O6 O 0.7265(4) 0.0625(3) 0.4268(3) 0.0542(9) Uani 1 d . . . U
O3 O 0.3415(4) 0.3068(3) 0.2349(3) 0.0458(8) Uani 1 d . . . .
O8 O 0.3622(5) 0.0604(4) 0.3822(3) 0.0531(10) Uani 1 d . . . .
H8A H 0.2929 0.0939 0.3381 0.080 Uiso 1 d . . R .
H8B H 0.3227 0.0395 0.4441 0.080 Uiso 1 d . . R .
O4 O 0.2116(4) 0.2825(4) 0.5274(3) 0.0612(11) Uani 1 d . . . .
O9 O 0.3334(6) 0.5998(7) 0.5021(4) 0.125(3) Uani 1 d . . . .
H9A H 0.3811 0.5916 0.4446 0.188 Uiso 1 d . . R .
H9B H 0.3951 0.5900 0.5455 0.188 Uiso 1 d . . R .
O1 O 0.4657(5) 0.5472(4) 0.3168(3) 0.0593(11) Uani 1 d . . . .
O7 O 0.6621(4) 0.0795(3) 0.2763(3) 0.0546(10) Uani 1 d . . . .
N24 N 0.3327(5) 0.6269(3) 0.0336(3) 0.0392(9) Uani 1 d . . . .
N26 N 0.0997(5) 0.5646(4) -0.2162(3) 0.0457(10) Uani 1 d . . . .
N27 N 0.0424(5) 0.6376(5) -0.4292(4) 0.0559(13) Uani 1 d . . . .
H27A H -0.0223 0.6613 -0.4798 0.067 Uiso 1 calc . . R .
H27B H 0.1342 0.6353 -0.4603 0.067 Uiso 1 calc . . R .
C1 C 0.4653(6) 0.4606(5) 0.2957(4) 0.0409(11) Uani 1 d . . . .
C22 C 0.3177(8) 0.1460(6) 0.9017(5) 0.0615(16) Uani 1 d . . . .
H22 H 0.3198 0.1305 0.9736 0.074 Uiso 1 calc . . R .
C2 C 0.3970(5) 0.4834(4) 0.1972(4) 0.0369(10) Uani 1 d . . . .
C30 C 0.0994(5) 0.0554(5) 0.6684(4) 0.0415(11) Uani 1 d . . . .
C19 C 0.3135(5) 0.1889(4) 0.6912(4) 0.0372(10) Uani 1 d . . . .
C3 C 0.3415(5) 0.4057(4) 0.1755(4) 0.0352(10) Uani 1 d . . . .
C9 C 0.2782(5) 0.4493(4) 0.0750(4) 0.0358(10) Uani 1 d . . . .
C24 C 0.2025(5) 0.1530(4) 0.7575(4) 0.0365(10) Uani 1 d . . . .
C11 C 0.1541(6) 0.4225(5) -0.0446(4) 0.0422(11) Uani 1 d . . . .
C23 C 0.2063(7) 0.1327(5) 0.8619(4) 0.0507(13) Uani 1 d . . . .
H23 H 0.1309 0.1092 0.9072 0.061 Uiso 1 calc . . R .
C12 C 0.1629(5) 0.5276(5) -0.1219(4) 0.0411(11) Uani 1 d . . . .
C8 C 0.2787(5) 0.5561(4) 0.0042(4) 0.0373(10) Uani 1 d . . . .
C27 C -0.1819(6) 0.2080(6) 0.6930(5) 0.0608(16) Uani 1 d . . . .
H27 H -0.2779 0.2600 0.7022 0.073 Uiso 1 calc . . R .
C25 C 0.0798(6) 0.1377(4) 0.7183(4) 0.0410(11) Uani 1 d . . . .
C18 C 0.3180(5) 0.2136(4) 0.5771(4) 0.0389(10) Uani 1 d . . . .
C28 C -0.1614(6) 0.1272(6) 0.6426(6) 0.0645(17) Uani 1 d . . . .
H28 H -0.2431 0.1240 0.6163 0.077 Uiso 1 calc . . R .
C14 C 0.0951(6) 0.6837(5) -0.2832(4) 0.0482(12) Uani 1 d . . . .
H14A H 0.1956 0.6829 -0.3118 0.058 Uiso 1 calc . . R .
H14B H 0.0583 0.7394 -0.2424 0.058 Uiso 1 calc . . R .
C29 C -0.0216(7) 0.0512(5) 0.6307(5) 0.0539(14) Uani 1 d . . . .
H29 H -0.0076 -0.0047 0.5964 0.065 Uiso 1 calc . . R .
C20 C 0.4253(6) 0.2012(5) 0.7327(5) 0.0510(13) Uani 1 d . . . .
H20 H 0.5026 0.2233 0.6887 0.061 Uiso 1 calc . . R .
C17 C 0.1487(7) 0.4806(5) -0.2752(4) 0.0543(14) Uani 1 d . . . .
H17A H 0.1478 0.4027 -0.2294 0.065 Uiso 1 calc . . R .
H17B H 0.2509 0.4732 -0.3035 0.065 Uiso 1 calc . . R .
C21 C 0.4251(7) 0.1820(6) 0.8359(5) 0.0613(16) Uani 1 d . . . .
H21 H 0.5002 0.1937 0.8624 0.074 Uiso 1 calc . . R .
C13 C 0.2266(5) 0.5928(4) -0.0932(4) 0.0396(11) Uani 1 d . . . .
H13 H 0.2347 0.6636 -0.1411 0.047 Uiso 1 calc . . R .
C6 C 0.2759(8) 0.8434(5) 0.0092(5) 0.0610(16) Uani 1 d . . . .
H6A H 0.3210 0.9057 -0.0220 0.073 Uiso 1 calc . . R .
H6B H 0.2541 0.8257 0.0843 0.073 Uiso 1 calc . . R .
C31 C 0.7532(6) 0.0333(5) 0.3455(4) 0.0437(12) Uani 1 d . . . .
C15 C -0.0059(6) 0.7223(5) -0.3698(4) 0.0509(13) Uani 1 d . . . .
H15A H -0.1079 0.7294 -0.3410 0.061 Uiso 1 calc . . R .
H15B H -0.0059 0.8002 -0.4161 0.061 Uiso 1 calc . . R .
C10 C 0.2125(6) 0.3823(5) 0.0475(4) 0.0423(11) Uani 1 d . . . .
H10 H 0.2098 0.3092 0.0940 0.051 Uiso 1 calc . . R .
C7 C 0.1721(7) 0.8329(5) -0.0541(4) 0.0512(13) Uani 1 d . . . .
H7A H 0.0866 0.8092 -0.0176 0.061 Uiso 1 calc . . R .
H7B H 0.1535 0.8891 -0.1239 0.061 Uiso 1 calc . . R .
C5 C 0.3217(6) 0.7441(4) -0.0359(4) 0.0435(12) Uani 1 d . . . .
H5 H 0.3950 0.7480 -0.0958 0.052 Uiso 1 calc . . R .
C26 C -0.0616(6) 0.2128(5) 0.7300(5) 0.0512(13) Uani 1 d . . . .
H26 H -0.0764 0.2690 0.7642 0.061 Uiso 1 calc . . R .
C4 C 0.3891(6) 0.5887(4) 0.1249(4) 0.0399(11) Uani 1 d . . . .
H4 H 0.4271 0.6384 0.1415 0.048 Uiso 1 calc . . R .
C16 C 0.0481(8) 0.5209(6) -0.3619(5) 0.0637(17) Uani 1 d . . . .
H16A H 0.0841 0.4650 -0.4024 0.076 Uiso 1 calc . . R .
H16B H -0.0524 0.5221 -0.3332 0.076 Uiso 1 calc . . R .
O11 O 0.222(3) 0.1069(13) 0.1829(12) 0.070(6) Uani 0.25 d . . . .
O10 O 0.405(2) 0.0984(13) 0.1521(12) 0.070(6) Uani 0.25 d . . . .

loop_
_atom_site_aniso_label
_atom_site_aniso_U_11
_atom_site_aniso_U_22
_atom_site_aniso_U_33
_atom_site_aniso_U_23
_atom_site_aniso_U_13
_atom_site_aniso_U_12
Cd1 0.0395(3) 0.0343(3) 0.0370(2) -0.00289(16) -0.00711(15) -0.00866(17)
O5 0.056(2) 0.048(2) 0.042(2) -0.0065(17) 0.0045(17) -0.0019(18)
F6 0.060(2) 0.0500(19) 0.064(2) -0.0198(16) -0.0178(16) -0.0193(16)
O2 0.076(3) 0.041(2) 0.055(2) 0.0025(18) -0.036(2) -0.021(2)
O6 0.0425(16) 0.051(2) 0.060(2) -0.0223(19) -0.0029(15) 0.0010(14)
O3 0.054(2) 0.036(2) 0.0424(19) 0.0014(16) -0.0171(16) -0.0163(17)
O8 0.059(2) 0.054(2) 0.047(2) -0.0049(18) -0.0100(18) -0.026(2)
O4 0.046(2) 0.079(3) 0.049(2) -0.008(2) -0.0170(18) -0.015(2)
O9 0.052(3) 0.231(8) 0.066(3) -0.067(4) -0.019(2) 0.011(4)
O1 0.083(3) 0.049(2) 0.050(2) -0.0164(19) -0.019(2) -0.019(2)
O7 0.047(2) 0.048(2) 0.059(2) -0.0182(19) -0.0045(18) -0.0024(18)
N24 0.046(2) 0.031(2) 0.037(2) -0.0044(17) -0.0079(17) -0.0112(18)
N26 0.048(2) 0.045(3) 0.039(2) -0.0130(19) -0.0167(19) -0.003(2)
N27 0.045(3) 0.072(4) 0.045(3) -0.021(2) -0.018(2) -0.003(2)
C1 0.046(3) 0.042(3) 0.035(2) -0.010(2) -0.008(2) -0.013(2)
C22 0.086(5) 0.057(4) 0.040(3) -0.016(3) -0.022(3) -0.012(3)
C2 0.035(2) 0.038(3) 0.036(2) -0.010(2) -0.0074(19) -0.010(2)
C30 0.036(3) 0.041(3) 0.044(3) -0.010(2) 0.000(2) -0.013(2)
C19 0.031(2) 0.033(3) 0.045(3) -0.012(2) -0.0064(19) -0.0049(19)
C3 0.032(2) 0.031(2) 0.036(2) -0.007(2) -0.0043(18) -0.0047(19)
C9 0.034(2) 0.035(3) 0.034(2) -0.009(2) -0.0057(18) -0.007(2)
C24 0.036(2) 0.031(2) 0.040(3) -0.013(2) -0.0012(19) -0.007(2)
C11 0.043(3) 0.038(3) 0.045(3) -0.014(2) -0.013(2) -0.008(2)
C23 0.061(3) 0.040(3) 0.043(3) -0.011(2) -0.001(2) -0.009(3)
C12 0.038(3) 0.044(3) 0.036(3) -0.013(2) -0.008(2) -0.004(2)
C8 0.036(2) 0.036(3) 0.036(2) -0.008(2) -0.0038(19) -0.010(2)
C27 0.034(3) 0.059(4) 0.091(5) -0.029(3) 0.000(3) -0.012(3)
C25 0.042(3) 0.040(3) 0.040(3) -0.012(2) 0.001(2) -0.015(2)
C18 0.038(3) 0.034(3) 0.042(3) -0.008(2) -0.006(2) -0.010(2)
C28 0.036(3) 0.074(4) 0.091(5) -0.034(4) -0.008(3) -0.018(3)
C14 0.052(3) 0.046(3) 0.041(3) -0.009(2) -0.013(2) -0.009(2)
C29 0.052(3) 0.053(4) 0.066(4) -0.024(3) -0.002(3) -0.022(3)
C20 0.045(3) 0.056(3) 0.056(3) -0.016(3) -0.013(2) -0.018(3)
C17 0.057(3) 0.053(3) 0.048(3) -0.022(3) -0.018(3) 0.001(3)
C21 0.062(4) 0.067(4) 0.064(4) -0.021(3) -0.026(3) -0.021(3)
C13 0.039(3) 0.037(3) 0.037(3) -0.006(2) -0.007(2) -0.008(2)
C6 0.086(5) 0.044(3) 0.052(3) -0.003(3) -0.018(3) -0.024(3)
C31 0.045(3) 0.038(3) 0.050(3) -0.014(2) 0.007(2) -0.019(2)
C15 0.047(3) 0.053(3) 0.042(3) -0.010(2) -0.013(2) -0.004(3)
C10 0.044(3) 0.036(3) 0.043(3) -0.010(2) -0.009(2) -0.008(2)
C7 0.056(3) 0.040(3) 0.048(3) -0.002(2) -0.011(2) -0.011(3)
C5 0.047(3) 0.034(3) 0.041(3) 0.001(2) -0.005(2) -0.015(2)
C26 0.040(3) 0.049(3) 0.065(4) -0.025(3) 0.002(2) -0.010(2)
C4 0.048(3) 0.036(3) 0.037(3) -0.006(2) -0.012(2) -0.016(2)
C16 0.063(4) 0.072(4) 0.060(4) -0.033(3) -0.024(3) -0.004(3)
O11 0.135(18) 0.028(8) 0.034(8) 0.015(6) -0.020(9) -0.029(9)
O10 0.117(16) 0.034(9) 0.045(9) -0.019(7) -0.037(9) 0.011(9)

loop_
_atom_type_symbol
_atom_type_description
_atom_type_scat_dispersion_real
_atom_type_scat_dispersion_imag
_atom_type_scat_source
C C 0.0033 0.0016 'International Tables Vol C Tables 4.2.6.8 and 6.1.1.4'
H H 0.0000 0.0000 'International Tables Vol C Tables 4.2.6.8 and 6.1.1.4'
Cd Cd -0.8075 1.2024 'International Tables Vol C Tables 4.2.6.8 and 6.1.1.4'
F F 0.0171 0.0103 'International Tables Vol C Tables 4.2.6.8 and 6.1.1.4'
N N 0.0061 0.0033 'International Tables Vol C Tables 4.2.6.8 and 6.1.1.4'
O O 0.0106 0.0060 'International Tables Vol C Tables 4.2.6.8 and 6.1.1.4'

loop_
_geom_angle_atom_site_label_1
_geom_angle_atom_site_label_2
_geom_angle_atom_site_label_3
_geom_angle
_geom_angle_site_symmetry_1
_geom_angle_site_symmetry_3
O5 Cd1 O2 92.49(16) . .
O5 Cd1 O6 81.10(14) . .
O5 Cd1 O3 133.34(15) . .
O5 Cd1 O8 88.47(16) . .
O5 Cd1 O7 130.72(14) . .
O5 Cd1 C31 105.99(16) . .
O2 Cd1 O6 95.98(15) . .
O2 Cd1 O3 81.82(13) . .
O2 Cd1 O8 161.64(16) . .
O2 Cd1 O7 110.50(17) . .
O2 Cd1 C31 105.72(16) . .
O6 Cd1 C31 27.36(14) . .
O3 Cd1 O6 145.45(14) . .
O3 Cd1 O8 84.22(13) . .
O3 Cd1 O7 93.82(14) . .
O3 Cd1 C31 120.20(16) . .
O8 Cd1 O6 102.27(15) . .
O8 Cd1 O7 82.21(15) . .
O8 Cd1 C31 91.59(15) . .
O7 Cd1 O6 54.45(14) . .
O7 Cd1 C31 27.13(15) . .
C18 O5 Cd1 122.0(3) . .
C1 O2 Cd1 132.5(3) . .
C31 O6 Cd1 90.4(3) . .
C3 O3 Cd1 128.1(3) . .
Cd1 O8 H8A 109.3 . .
Cd1 O8 H8B 109.9 . .
H8A O8 H8B 109.2 . .
H9A O9 H9B 109.5 . .
C31 O7 Cd1 93.6(3) . .
C8 N24 C5 119.2(4) . .
C4 N24 C8 119.7(4) . .
C4 N24 C5 121.0(4) . .
C12 N26 C14 115.6(4) . .
C12 N26 C17 116.4(4) . .
C17 N26 C14 111.2(4) . .
H27A N27 H27B 108.1 . .
C15 N27 H27A 109.5 . .
C15 N27 H27B 109.5 . .
C16 N27 H27A 109.5 . .
C16 N27 H27B 109.5 . .
C16 N27 C15 110.6(5) . .
O2 C1 C2 119.7(4) . .
O1 C1 O2 122.9(5) . .
O1 C1 C2 117.4(5) . .
C23 C22 H22 120.4 . .
C21 C22 H22 120.4 . .
C21 C22 C23 119.1(5) . .
C3 C2 C1 125.6(4) . .
C4 C2 C1 115.2(4) . .
C4 C2 C3 119.2(4) . .
C25 C30 C31 123.1(5) . 2_656
C29 C30 C25 119.9(5) . .
C29 C30 C31 116.9(5) . 2_656
C24 C19 C18 122.6(4) . .
C20 C19 C24 118.9(5) . .
C20 C19 C18 118.5(5) . .
O3 C3 C2 125.8(4) . .
O3 C3 C9 119.3(4) . .
C2 C3 C9 114.9(4) . .
C8 C9 C3 122.4(4) . .
C8 C9 C10 117.8(4) . .
C10 C9 C3 119.8(4) . .
C19 C24 C25 121.8(4) . .
C23 C24 C19 118.8(5) . .
C23 C24 C25 119.4(5) . .
F6 C11 C12 117.3(4) . .
C10 C11 F6 119.1(5) . .
C10 C11 C12 123.6(5) . .
C22 C23 C24 121.4(6) . .
C22 C23 H23 119.3 . .
C24 C23 H23 119.3 . .
N26 C12 C11 120.7(5) . .
C13 C12 N26 123.4(5) . .
C13 C12 C11 115.7(4) . .
C9 C8 N24 118.3(4) . .
C13 C8 N24 120.1(4) . .
C13 C8 C9 121.6(5) . .
C28 C27 H27 120.2 . .
C28 C27 C26 119.7(5) . .
C26 C27 H27 120.2 . .
C30 C25 C24 124.1(4) . .
C26 C25 C30 118.5(5) . .
C26 C25 C24 117.3(5) . .
O5 C18 C19 114.7(4) . .
O4 C18 O5 124.3(5) . .
O4 C18 C19 121.0(5) . .
C27 C28 H28 120.2 . .
C29 C28 C27 119.7(6) . .
C29 C28 H28 120.2 . .
N26 C14 H14A 109.8 . .
N26 C14 H14B 109.8 . .
N26 C14 C15 109.3(5) . .
H14A C14 H14B 108.3 . .
C15 C14 H14A 109.8 . .
C15 C14 H14B 109.8 . .
C30 C29 H29 119.6 . .
C28 C29 C30 120.8(5) . .
C28 C29 H29 119.6 . .
C19 C20 H20 119.6 . .
C21 C20 C19 120.9(6) . .
C21 C20 H20 119.6 . .
N26 C17 H17A 109.6 . .
N26 C17 H17B 109.6 . .
N26 C17 C16 110.2(5) . .
H17A C17 H17B 108.1 . .
C16 C17 H17A 109.6 . .
C16 C17 H17B 109.6 . .
C22 C21 H21 119.6 . .
C20 C21 C22 120.8(5) . .
C20 C21 H21 119.6 . .
C12 C13 H13 119.4 . .
C8 C13 C12 121.2(5) . .
C8 C13 H13 119.4 . .
H6A C6 H6B 115.0 . .
C7 C6 H6A 117.9 . .
C7 C6 H6B 117.9 . .
C5 C6 H6A 117.9 . .
C5 C6 H6B 117.9 . .
C5 C6 C7 59.1(4) . .
O6 C31 Cd1 62.2(3) . .
O6 C31 C30 118.0(5) . 2_656
O7 C31 Cd1 59.2(3) . .
O7 C31 O6 121.4(5) . .
O7 C31 C30 120.6(5) . 2_656
C30 C31 Cd1 179.0(3) 2_656 .
N27 C15 C14 111.1(4) . .
N27 C15 H15A 109.4 . .
N27 C15 H15B 109.4 . .
C14 C15 H15A 109.4 . .
C14 C15 H15B 109.4 . .
H15A C15 H15B 108.0 . .
C9 C10 H10 120.1 . .
C11 C10 C9 119.8(5) . .
C11 C10 H10 120.1 . .
C6 C7 H7A 117.8 . .
C6 C7 H7B 117.8 . .
H7A C7 H7B 114.9 . .
C5 C7 C6 60.1(4) . .
C5 C7 H7A 117.8 . .
C5 C7 H7B 117.8 . .
N24 C5 C6 118.3(5) . .
N24 C5 C7 117.9(5) . .
N24 C5 H5 116.1 . .
C6 C5 H5 116.1 . .
C7 C5 C6 60.9(4) . .
C7 C5 H5 116.1 . .
C27 C26 H26 119.2 . .
C25 C26 C27 121.5(5) . .
C25 C26 H26 119.2 . .
N24 C4 C2 125.4(4) . .
N24 C4 H4 117.3 . .
C2 C4 H4 117.3 . .
N27 C16 C17 111.2(5) . .
N27 C16 H16A 109.4 . .
N27 C16 H16B 109.4 . .
C17 C16 H16A 109.4 . .
C17 C16 H16B 109.4 . .
H16A C16 H16B 108.0 . .

loop_
_geom_bond_atom_site_label_1
_geom_bond_atom_site_label_2
_geom_bond_distance
_geom_bond_site_symmetry_2
Cd1 O5 2.205(4) .
Cd1 O2 2.216(4) .
Cd1 O6 2.434(4) .
Cd1 O3 2.268(3) .
Cd1 O8 2.340(4) .
Cd1 O7 2.369(4) .
Cd1 C31 2.751(5) .
O5 C18 1.263(6) .
F6 C11 1.358(6) .
O2 C1 1.258(6) .
O6 C31 1.264(6) .
O3 C3 1.260(6) .
O8 H8A 0.8741 .
O8 H8B 0.8742 .
O4 C18 1.223(6) .
O9 H9A 0.8700 .
O9 H9B 0.8699 .
O1 C1 1.247(6) .
O7 C31 1.257(7) .
N24 C8 1.398(6) .
N24 C5 1.465(6) .
N24 C4 1.328(6) .
N26 C12 1.397(6) .
N26 C14 1.488(7) .
N26 C17 1.472(7) .
N27 H27A 0.9200 .
N27 H27B 0.9200 .
N27 C15 1.483(7) .
N27 C16 1.461(9) .
C1 C2 1.513(7) .
C22 H22 0.9500 .
C22 C23 1.385(9) .
C22 C21 1.373(10) .
C2 C3 1.428(7) .
C2 C4 1.370(7) .
C30 C25 1.395(7) .
C30 C29 1.394(8) .
C30 C31 1.506(7) 2_656
C19 C24 1.403(7) .
C19 C18 1.500(7) .
C19 C20 1.395(7) .
C3 C9 1.465(7) .
C9 C8 1.392(7) .
C9 C10 1.419(7) .
C24 C23 1.386(7) .
C24 C25 1.494(7) .
C11 C12 1.433(8) .
C11 C10 1.345(7) .
C23 H23 0.9500 .
C12 C13 1.394(7) .
C8 C13 1.389(7) .
C27 H27 0.9500 .
C27 C28 1.381(9) .
C27 C26 1.387(8) .
C25 C26 1.386(7) .
C28 H28 0.9500 .
C28 C29 1.381(9) .
C14 H14A 0.9900 .
C14 H14B 0.9900 .
C14 C15 1.517(7) .
C29 H29 0.9500 .
C20 H20 0.9500 .
C20 C21 1.366(8) .
C17 H17A 0.9900 .
C17 H17B 0.9900 .
C17 C16 1.510(8) .
C21 H21 0.9500 .
C13 H13 0.9500 .
C6 H6A 0.9900 .
C6 H6B 0.9900 .
C6 C7 1.516(8) .
C6 C5 1.504(8) .
C31 C30 1.506(7) 2_656
C15 H15A 0.9900 .
C15 H15B 0.9900 .
C10 H10 0.9500 .
C7 H7A 0.9900 .
C7 H7B 0.9900 .
C7 C5 1.489(8) .
C5 H5 1.0000 .
C26 H26 0.9500 .
C4 H4 0.9500 .
C16 H16A 0.9900 .
C16 H16B 0.9900 .
O11 O10 1.74(3) .

loop_
_geom_torsion_atom_site_label_1
_geom_torsion_atom_site_label_2
_geom_torsion_atom_site_label_3
_geom_torsion_atom_site_label_4
_geom_torsion
_geom_torsion_site_symmetry_1
_geom_torsion_site_symmetry_2
_geom_torsion_site_symmetry_3
_geom_torsion_site_symmetry_4
Cd1 O5 C18 O4 4.3(8) . . . .
Cd1 O5 C18 C19 -174.4(3) . . . .
Cd1 O2 C1 O1 155.6(4) . . . .
Cd1 O2 C1 C2 -26.7(8) . . . .
Cd1 O6 C31 O7 3.6(5) . . . .
Cd1 O6 C31 C30 -178.9(4) . . . 2_656
Cd1 O3 C3 C2 -19.5(7) . . . .
Cd1 O3 C3 C9 161.3(3) . . . .
Cd1 O7 C31 O6 -3.7(5) . . . .
Cd1 O7 C31 C30 178.8(4) . . . 2_656
O5 Cd1 O2 C1 -123.8(5) . . . .
O5 Cd1 O6 C31 155.4(3) . . . .
O5 Cd1 O3 C3 100.0(4) . . . .
O5 Cd1 O7 C31 -28.0(4) . . . .
O5 Cd1 C31 O6 -25.3(3) . . . .
O5 Cd1 C31 O7 158.3(3) . . . .
O5 Cd1 C31 C30 79(22) . . . 2_656
F6 C11 C12 N26 -3.2(7) . . . .
F6 C11 C12 C13 171.9(4) . . . .
F6 C11 C10 C9 -172.2(4) . . . .
O2 Cd1 O5 C18 77.6(4) . . . .
O2 Cd1 O6 C31 -113.0(3) . . . .
O2 Cd1 O3 C3 14.4(4) . . . .
O2 Cd1 O7 C31 84.5(3) . . . .
O2 Cd1 C31 O6 72.0(3) . . . .
O2 Cd1 C31 O7 -104.4(3) . . . .
O2 Cd1 C31 C30 177(100) . . . 2_656
O2 C1 C2 C3 24.2(8) . . . .
O2 C1 C2 C4 -156.1(5) . . . .
O6 Cd1 O5 C18 173.2(4) . . . .
O6 Cd1 O2 C1 154.9(5) . . . .
O6 Cd1 O3 C3 -74.3(5) . . . .
O6 Cd1 O7 C31 2.0(3) . . . .
O6 Cd1 C31 O7 -176.4(5) . . . .
O6 Cd1 C31 C30 105(22) . . . 2_656
O3 Cd1 O5 C18 -3.5(5) . . . .
O3 Cd1 O2 C1 9.6(5) . . . .
O3 Cd1 O6 C31 -28.7(4) . . . .
O3 Cd1 O7 C31 167.2(3) . . . .
O3 Cd1 C31 O6 161.6(3) . . . .
O3 Cd1 C31 O7 -14.8(4) . . . .
O3 Cd1 C31 C30 -94(22) . . . 2_656
O3 C3 C9 C8 -177.9(4) . . . .
O3 C3 C9 C10 2.6(7) . . . .
O8 Cd1 O5 C18 -84.1(4) . . . .
O8 Cd1 O2 C1 -31.2(8) . . . .
O8 Cd1 O6 C31 69.0(3) . . . .
O8 Cd1 O3 C3 -177.6(4) . . . .
O8 Cd1 O7 C31 -109.2(3) . . . .
O8 Cd1 C31 O6 -114.2(3) . . . .
O8 Cd1 C31 O7 69.4(3) . . . .
O8 Cd1 C31 C30 -9(22) . . . 2_656
O1 C1 C2 C3 -157.9(5) . . . .
O1 C1 C2 C4 21.7(7) . . . .
O7 Cd1 O5 C18 -162.4(4) . . . .
O7 Cd1 O2 C1 100.7(5) . . . .
O7 Cd1 O6 C31 -2.0(3) . . . .
O7 Cd1 O3 C3 -95.8(4) . . . .
O7 Cd1 C31 O6 176.4(5) . . . .
O7 Cd1 C31 C30 -79(22) . . . 2_656
N24 C8 C13 C12 -175.5(4) . . . .
N26 C12 C13 C8 175.4(5) . . . .
N26 C14 C15 N27 -56.7(6) . . . .
N26 C17 C16 N27 57.2(7) . . . .
C1 C2 C3 O3 -0.2(8) . . . .
C1 C2 C3 C9 178.9(4) . . . .
C1 C2 C4 N24 -179.5(5) . . . .
C2 C3 C9 C8 2.9(7) . . . .
C2 C3 C9 C10 -176.6(4) . . . .
C30 C25 C26 C27 -0.3(9) . . . .
C19 C24 C23 C22 -0.7(8) . . . .
C19 C24 C25 C30 63.6(7) . . . .
C19 C24 C25 C26 -114.3(6) . . . .
C19 C20 C21 C22 2.3(10) . . . .
C3 C2 C4 N24 0.1(8) . . . .
C3 C9 C8 N24 -4.4(7) . . . .
C3 C9 C8 C13 175.9(5) . . . .
C3 C9 C10 C11 179.8(5) . . . .
C9 C8 C13 C12 4.2(8) . . . .
C24 C19 C18 O5 -127.3(5) . . . .
C24 C19 C18 O4 54.0(7) . . . .
C24 C19 C20 C21 -1.8(8) . . . .
C24 C25 C26 C27 177.8(5) . . . .
C11 C12 C13 C8 0.5(7) . . . .
C23 C22 C21 C20 -1.9(10) . . . .
C23 C24 C25 C30 -117.2(6) . . . .
C23 C24 C25 C26 64.8(7) . . . .
C12 N26 C14 C15 -167.1(4) . . . .
C12 N26 C17 C16 167.3(5) . . . .
C12 C11 C10 C9 4.6(8) . . . .
C8 N24 C5 C6 137.7(5) . . . .
C8 N24 C5 C7 67.6(6) . . . .
C8 N24 C4 C2 -1.6(8) . . . .
C8 C9 C10 C11 0.3(7) . . . .
C27 C28 C29 C30 -0.4(11) . . . .
C25 C30 C29 C28 -0.3(9) . . . .
C25 C24 C23 C22 -179.8(5) . . . .
C18 C19 C24 C23 -179.6(5) . . . .
C18 C19 C24 C25 -0.5(7) . . . .
C18 C19 C20 C21 178.8(5) . . . .
C28 C27 C26 C25 -0.4(10) . . . .
C14 N26 C12 C11 170.7(5) . . . .
C14 N26 C12 C13 -4.0(7) . . . .
C14 N26 C17 C16 -57.5(7) . . . .
C29 C30 C25 C24 -177.3(5) . . . .
C29 C30 C25 C26 0.7(8) . . . .
C20 C19 C24 C23 1.0(7) . . . .
C20 C19 C24 C25 -179.8(5) . . . .
C20 C19 C18 O5 52.1(7) . . . .
C20 C19 C18 O4 -126.6(6) . . . .
C17 N26 C12 C11 -56.1(7) . . . .
C17 N26 C12 C13 129.3(6) . . . .
C17 N26 C14 C15 57.3(6) . . . .
C21 C22 C23 C24 1.1(9) . . . .
C6 C7 C5 N24 108.6(6) . . . .
C31 Cd1 O5 C18 -175.3(4) . . . .
C31 Cd1 O2 C1 128.8(5) . . . .
C31 Cd1 O3 C3 -89.1(4) . . . .
C31 C30 C25 C24 4.2(8) 2_656 . . .
C31 C30 C25 C26 -177.8(5) 2_656 . . .
C31 C30 C29 C28 178.3(6) 2_656 . . .
C15 N27 C16 C17 -56.9(7) . . . .
C10 C9 C8 N24 175.1(4) . . . .
C10 C9 C8 C13 -4.6(7) . . . .
C10 C11 C12 N26 -180.0(5) . . . .
C10 C11 C12 C13 -4.9(8) . . . .
C7 C6 C5 N24 -107.9(5) . . . .
C5 N24 C8 C9 -174.4(4) . . . .
C5 N24 C8 C13 5.4(7) . . . .
C5 N24 C4 C2 176.4(5) . . . .
C26 C27 C28 C29 0.8(11) . . . .
C4 N24 C8 C9 3.6(7) . . . .
C4 N24 C8 C13 -176.6(5) . . . .
C4 N24 C5 C6 -40.3(7) . . . .
C4 N24 C5 C7 -110.4(6) . . . .
C4 C2 C3 O3 -179.9(5) . . . .
C4 C2 C3 C9 -0.7(7) . . . .
C16 N27 C15 C14 57.2(6) . . . .
